data_2201645
loop_
_publ_author_name
'Christopher L. Brown'
'James A. Freiberg'
'Peter C. Healy'

_publ_section_title
;
 2,2-Dichloro-6-methoxy-3,4-dihydro-2<i>H</i>-naphthalene
;
_journal_issue 11
_journal_name_full 'Acta Crystallographica Section E'
_journal_page_first o1239
_journal_page_last o1240
_journal_paper_doi 10.1107/S1600536802018688
_journal_volume 58
_journal_year 2002
_chemical_formula_moiety 'C11 H10 Cl2 O2'
_chemical_formula_sum 'C11 H10 Cl2 O2'
_chemical_formula_weight 245.09
_chemical_melting_point 359.0(10)
_chemical_name_systematic
;
2,2-dichloro-6-methoxy-3,4-dihydro-2H-naphthalene
;
_space_group_IT_number 14
_symmetry_cell_setting monoclinic
_symmetry_space_group_name_Hall '-P 2ybc'
_symmetry_space_group_name_H-M 'P 1 21/c 1'
_atom_sites_solution_hydrogens geom
_atom_sites_solution_primary direct
_atom_sites_solution_secondary difmap
_cell_angle_alpha 90
_cell_angle_beta 109.83(2)
_cell_angle_gamma 90
_cell_formula_units_Z 8
_cell_length_a 17.569(5)
_cell_length_b 10.745(3)
_cell_length_c 12.239(4)
_cell_measurement_reflns_used 25
_cell_measurement_temperature 295
_cell_measurement_theta_max 17.1
_cell_measurement_theta_min 12.6
_cell_volume 2173.5(12)
_computing_cell_refinement 'MSC/AFC7 Diffractometer Control Software'
_computing_data_collection
;MSC/AFC7 Diffractometer Control Software (Molecular Structure
Corporation, 1999)
;
_computing_data_reduction 'teXsan (Molecular Structure Corporation, 1997--2001)'
_computing_molecular_graphics 'ORTEP-3 (Farrugia, 1997)'
_computing_publication_material 'teXsan; PLATON (Spek, 2001)'
_computing_structure_refinement 'teXsan; SHELXL97 (Sheldrick, 1997)'
_computing_structure_solution teXsan
_diffrn_ambient_temperature 295
_diffrn_measured_fraction_theta_full 0.999
_diffrn_measured_fraction_theta_max 0.999
_diffrn_measurement_device 'Rigaku AFC7R'
_diffrn_measurement_method \w--2\q
_diffrn_radiation_monochromator graphite
_diffrn_radiation_source 'Rigaku rotating anode'
_diffrn_radiation_type MoK\a
_diffrn_radiation_wavelength 0.71069
_diffrn_reflns_av_R_equivalents 0.040
_diffrn_reflns_av_sigmaI/netI 0.064
_diffrn_reflns_limit_h_max 22
_diffrn_reflns_limit_h_min -10
_diffrn_reflns_limit_k_max 6
_diffrn_reflns_limit_k_min -13
_diffrn_reflns_limit_l_max 14
_diffrn_reflns_limit_l_min -15
_diffrn_reflns_number 6026
_diffrn_reflns_reduction_process
;
?
;
_diffrn_reflns_theta_full 27.5
_diffrn_reflns_theta_max 27.5
_diffrn_reflns_theta_min 2.6
_diffrn_standards_decay_% -4.8
_diffrn_standards_interval_count 150
_diffrn_standards_number 3
_exptl_absorpt_coefficient_mu 0.572
_exptl_absorpt_correction_type none
_exptl_crystal_colour colorless
_exptl_crystal_density_diffrn 1.498
_exptl_crystal_density_method 'not measured'
_exptl_crystal_description prismatic
_exptl_crystal_F_000 1008
_exptl_crystal_size_max 0.30
_exptl_crystal_size_mid 0.30
_exptl_crystal_size_min 0.14
_refine_diff_density_max 0.24
_refine_diff_density_min -0.30
_refine_ls_extinction_method none
_refine_ls_goodness_of_fit_ref 0.99
_refine_ls_hydrogen_treatment noref
_refine_ls_matrix_type full
_refine_ls_number_parameters 271
_refine_ls_number_reflns 4967
_refine_ls_number_restraints 0
_refine_ls_restrained_S_all 0.99
_refine_ls_R_factor_all 0.105
_refine_ls_R_factor_gt 0.042
_refine_ls_shift/su_max <0.001
_refine_ls_shift/su_mean 0.000
_refine_ls_structure_factor_coef Fsqd
_refine_ls_weighting_details 'calc w = 1/[\s^2^(Fo^2^)+(0.0484P)^2^+0.7378P] where P = (Fo^2^+2Fc^2^)/3'
_refine_ls_weighting_scheme calc
_refine_ls_wR_factor_gt 0.102
_refine_ls_wR_factor_ref 0.125
_reflns_number_gt 2849
_reflns_number_total 4967
_reflns_threshold_expression I>2\s(I)
_cod_data_source_file tk6083.cif
_cod_data_source_block I
_cod_depositor_comments
;
The following automatic conversions were performed:
'_symmetry_cell_setting' value 'Monoclinic' changed to 'monoclinic'
according to '/home/saulius/struct/CIF-dictionaries/cif_core.dic'
dictionary named 'cif_core.dic' version 2.4.1 from 2010-06-29.

Automatic conversion script
Id: cif_fix_enum 1527 2010-12-29 10:47:43Z saulius 

The following automatic conversions were performed:

'_chemical_melting_point' value '358-360' was changed to '359.0(10)'
- the average value was taken and precision was estimated.

Automatic conversion script
Id: cif_fix_values 1646 2011-03-28 12:23:43Z adriana 

The following automatic conversions were performed:

'_chemical_melting_point' value '358-360' was changed to '359.0(10)'
- the average value was taken and precision was
estimated.

'_symmetry_cell_setting' value 'Monoclinic' changed to
'monoclinic' according to
/home/saulius/struct/CIF-dictionaries/cif_core.dic dictionary named
'cif_core.dic' version 2.4.1 from
2010-06-29.

'_atom_sites_solution_hydrogens' value 'geom ' changed
to 'geom' according to
/home/saulius/struct/CIF-dictionaries/cif_core.dic dictionary named
'cif_core.dic' version 2.4.1 from
2010-06-29.

'_atom_sites_solution_primary' value 'direct ' changed
to 'direct' according to
/home/saulius/struct/CIF-dictionaries/cif_core.dic dictionary named
'cif_core.dic' version 2.4.1 from
2010-06-29.

'_atom_sites_solution_secondary' value 'difmap ' changed
to 'difmap' according to
/home/saulius/struct/CIF-dictionaries/cif_core.dic dictionary named
'cif_core.dic' version 2.4.1 from
2010-06-29.

'_refine_ls_hydrogen_treatment' value 'noref ' changed
to 'noref' according to
/home/saulius/struct/CIF-dictionaries/cif_core.dic dictionary named
'cif_core.dic' version 2.4.1 from
2010-06-29.

'_refine_ls_weighting_scheme' value 'calc ' changed to
'calc' according to
/home/saulius/struct/CIF-dictionaries/cif_core.dic dictionary named
'cif_core.dic' version 2.4.1 from 2010-06-29.

Automatic conversion script
Id: cif_fix_values 1715 2011-07-08 13:25:40Z adriana 
;
_cod_original_sg_symbol_H-M 'P 21/c'
_cod_database_code 2201645
_cod_database_fobs_code 2201645

loop_
_symmetry_equiv_pos_as_xyz
x,y,z
-x,1/2+y,1/2-z
-x,-y,-z
x,1/2-y,1/2+z

loop_
_atom_site_aniso_label
_atom_site_aniso_U_11
_atom_site_aniso_U_22
_atom_site_aniso_U_33
_atom_site_aniso_U_12
_atom_site_aniso_U_13
_atom_site_aniso_U_23
Cl1 0.0920(6) 0.0361(4) 0.0747(5) 0.0056(4) 0.0424(5) 0.0143(4)
Cl2 0.0501(4) 0.0584(5) 0.0615(5) -0.0076(4) 0.0083(4) 0.0027(4)
O1 0.0863(16) 0.0385(11) 0.0788(16) 0.0008(10) 0.0515(13) -0.0083(10)
O6 0.0571(12) 0.0354(10) 0.0754(14) -0.0037(9) 0.0341(11) 0.0023(9)
C1 0.0476(16) 0.0363(13) 0.0376(14) 0.0042(12) 0.0179(12) 0.0006(11)
C2 0.0465(16) 0.0330(13) 0.0440(15) 0.0017(11) 0.0162(12) 0.0040(11)
C3 0.0512(16) 0.0450(15) 0.0443(15) -0.0011(12) 0.0270(13) 0.0023(12)
C4 0.0482(16) 0.0402(14) 0.0519(16) -0.0019(12) 0.0278(14) -0.0050(12)
C5 0.0407(15) 0.0342(13) 0.0485(16) 0.0019(11) 0.0182(12) -0.0048(11)
C6 0.0394(15) 0.0373(14) 0.0444(15) -0.0014(11) 0.0137(12) 0.0020(11)
C7 0.0452(16) 0.0465(16) 0.0449(15) -0.0034(12) 0.0248(13) -0.0006(12)
C8 0.0477(16) 0.0417(14) 0.0384(14) -0.0005(12) 0.0202(12) -0.0061(11)
C9 0.0398(14) 0.0345(13) 0.0344(13) -0.0006(10) 0.0128(11) -0.0033(10)
C10 0.0359(14) 0.0366(13) 0.0349(13) 0.0003(11) 0.0141(11) -0.0013(11)
C61 0.069(2) 0.0342(15) 0.084(2) -0.0032(14) 0.0306(19) -0.0041(15)
Cl1' 0.0875(6) 0.0379(4) 0.0627(5) 0.0010(4) 0.0303(4) -0.0077(3)
Cl2' 0.0536(5) 0.0570(5) 0.0789(6) -0.0021(4) 0.0335(4) 0.0019(4)
O1' 0.0944(17) 0.0386(11) 0.0490(12) 0.0061(11) 0.0180(12) 0.0113(9)
O6' 0.0650(14) 0.0397(11) 0.0576(13) -0.0063(10) 0.0080(11) -0.0032(9)
C1' 0.0552(17) 0.0358(13) 0.0406(14) 0.0033(12) 0.0225(13) 0.0036(12)
C2' 0.0499(16) 0.0349(13) 0.0451(15) -0.0015(11) 0.0221(13) -0.0029(11)
C3' 0.0508(17) 0.0475(16) 0.0366(14) -0.0064(13) 0.0137(12) 0.0010(12)
C4' 0.0572(19) 0.0431(15) 0.0390(15) -0.0063(13) 0.0053(13) 0.0076(12)
C5' 0.0435(16) 0.0361(14) 0.0447(16) 0.0001(11) 0.0115(13) 0.0064(11)
C6' 0.0432(16) 0.0374(14) 0.0471(16) -0.0017(12) 0.0151(13) -0.0001(12)
C7' 0.0462(16) 0.0502(16) 0.0368(14) -0.0023(13) 0.0106(12) -0.0010(12)
C8' 0.0515(17) 0.0459(15) 0.0344(14) 0.0030(13) 0.0139(12) 0.0064(12)
C9' 0.0419(15) 0.0390(13) 0.0363(14) 0.0031(11) 0.0164(12) 0.0032(11)
C10' 0.0405(14) 0.0377(13) 0.0365(14) 0.0020(11) 0.0136(11) 0.0028(11)
C61' 0.076(2) 0.0378(16) 0.078(2) -0.0075(15) 0.0171(19) 0.0010(15)

loop_
_atom_site_label
_atom_site_fract_x
_atom_site_fract_y
_atom_site_fract_z
_atom_site_U_iso_or_equiv
_atom_site_thermal_displace_type
_atom_site_calc_flag
_atom_site_refinement_flags
_atom_site_occupancy
_atom_site_type_symbol
Cl1 0.68166(6) 0.95196(7) 0.51981(8) 0.0640(3) Uani . . 1.000 Cl
Cl2 0.78694(5) 0.77739(7) 0.68095(7) 0.0594(3) Uani . . 1.000 Cl
O1 0.60019(14) 0.84924(18) 0.67073(19) 0.0619(8) Uani . . 1.000 O
O6 0.53343(12) 0.27044(17) 0.64489(19) 0.0530(7) Uani . . 1.000 O
C1 0.62726(16) 0.7666(2) 0.6273(2) 0.0396(8) Uani . . 1.000 C
C2 0.68993(16) 0.7964(2) 0.5681(2) 0.0409(8) Uani . . 1.000 C
C3 0.68292(17) 0.7093(2) 0.4670(2) 0.0441(9) Uani . . 1.000 C
C4 0.68842(17) 0.5737(2) 0.5037(2) 0.0440(9) Uani . . 1.000 C
C5 0.61036(16) 0.4195(2) 0.5766(2) 0.0403(8) Uani . . 1.000 C
C6 0.55988(16) 0.3882(2) 0.6374(2) 0.0405(8) Uani . . 1.000 C
C7 0.53218(17) 0.4792(3) 0.6962(2) 0.0431(9) Uani . . 1.000 C
C8 0.55439(16) 0.6004(2) 0.6916(2) 0.0412(8) Uani . . 1.000 C
C9 0.60559(15) 0.6349(2) 0.6296(2) 0.0362(8) Uani . . 1.000 C
C10 0.63345(15) 0.5430(2) 0.5714(2) 0.0353(8) Uani . . 1.000 C
C61 0.5657(2) 0.1709(3) 0.5957(3) 0.0612(11) Uani . . 1.000 C
Cl1' 0.81153(6) 0.07311(7) 0.83721(7) 0.0615(3) Uani . . 1.000 Cl
Cl2' 0.70864(5) 0.25595(7) 0.89217(8) 0.0603(3) Uani . . 1.000 Cl
O1' 0.89307(14) 0.17288(18) 1.06848(18) 0.0623(8) Uani . . 1.000 O
O6' 0.96992(13) 0.74875(17) 1.11404(18) 0.0574(7) Uani . . 1.000 O
C1' 0.86790(17) 0.2568(2) 0.9990(2) 0.0423(9) Uani . . 1.000 C
C2' 0.80653(17) 0.2301(2) 0.8780(2) 0.0418(8) Uani . . 1.000 C
C3' 0.81722(17) 0.3154(3) 0.7858(2) 0.0453(9) Uani . . 1.000 C
C4' 0.81357(18) 0.4512(3) 0.8177(2) 0.0492(9) Uani . . 1.000 C
C5' 0.89229(16) 0.6025(2) 0.9682(2) 0.0423(9) Uani . . 1.000 C
C6' 0.94150(16) 0.6326(2) 1.0790(2) 0.0426(9) Uani . . 1.000 C
C7' 0.96594(17) 0.5406(3) 1.1646(2) 0.0453(9) Uani . . 1.000 C
C8' 0.94162(17) 0.4202(2) 1.1372(2) 0.0441(9) Uani . . 1.000 C
C9' 0.89175(16) 0.3875(2) 1.0245(2) 0.0383(8) Uani . . 1.000 C
C10' 0.86709(16) 0.4805(2) 0.9393(2) 0.0381(8) Uani . . 1.000 C
C61' 0.9401(2) 0.8489(3) 1.0332(3) 0.0662(11) Uani . . 1.000 C
H5 0.62950 0.35650 0.53800 0.0480 Uiso . . 1.000 H
H7 0.49810 0.45710 0.73910 0.0520 Uiso . . 1.000 H
H8 0.53500 0.66240 0.73090 0.0490 Uiso . . 1.000 H
H31 0.63230 0.72290 0.40750 0.0530 Uiso . . 1.000 H
H32 0.72550 0.72690 0.43790 0.0530 Uiso . . 1.000 H
H41 0.67390 0.52310 0.43610 0.0530 Uiso . . 1.000 H
H42 0.74260 0.55620 0.55080 0.0530 Uiso . . 1.000 H
H61 0.55200 0.18390 0.51450 0.0740 Uiso . . 1.000 H
H62 0.54360 0.09400 0.60900 0.0740 Uiso . . 1.000 H
H63 0.62290 0.16890 0.63110 0.0740 Uiso . . 1.000 H
H5' 0.87540 0.66580 0.91080 0.0510 Uiso . . 1.000 H
H7' 0.99930 0.56140 1.24140 0.0540 Uiso . . 1.000 H
H8' 0.95870 0.35770 1.19530 0.0530 Uiso . . 1.000 H
H31' 0.77550 0.29940 0.71410 0.0540 Uiso . . 1.000 H
H32' 0.86830 0.29930 0.77790 0.0540 Uiso . . 1.000 H
H41' 0.75930 0.47090 0.81030 0.0590 Uiso . . 1.000 H
H42' 0.83000 0.50090 0.76540 0.0590 Uiso . . 1.000 H
H61' 0.94800 0.82940 0.96210 0.0800 Uiso . . 1.000 H
H62' 0.88400 0.86050 1.01960 0.0800 Uiso . . 1.000 H
H63' 0.96860 0.92320 1.06440 0.0800 Uiso . . 1.000 H

loop_
_atom_type_symbol
_atom_type_description
_atom_type_scat_dispersion_real
_atom_type_scat_dispersion_imag
_atom_type_scat_source
O O 0.0106 0.0060 'International Tables Vol C Tables 4.2.6.8 and 6.1.1.4'
Cl Cl 0.1484 0.1585 'International Tables Vol C Tables 4.2.6.8 and 6.1.1.4'
H H 0.0000 0.0000 'International Tables Vol C Tables 4.2.6.8 and 6.1.1.4'
C C 0.0033 0.0016 'International Tables Vol C Tables 4.2.6.8 and 6.1.1.4'

loop_
_geom_angle_atom_site_label_1
_geom_angle_atom_site_label_2
_geom_angle_atom_site_label_3
_geom_angle
_geom_angle_publ_flag
C6 O6 C61 118.2(2) yes
C6' O6' C61' 117.5(2) yes
O1 C1 C9 123.7(3) yes
C2 C1 C9 116.1(2) no
O1 C1 C2 120.2(2) yes
Cl1 C2 Cl2 108.24(14) yes
Cl1 C2 C3 109.61(16) yes
Cl2 C2 C1 104.85(16) yes
Cl1 C2 C1 111.31(18) yes
C1 C2 C3 112.3(2) no
Cl2 C2 C3 110.33(19) yes
C2 C3 C4 111.71(19) no
C3 C4 C10 112.6(2) no
C6 C5 C10 120.4(2) no
O6 C6 C5 124.0(2) yes
O6 C6 C7 115.4(2) yes
C5 C6 C7 120.5(2) no
C6 C7 C8 119.5(3) no
C7 C8 C9 121.1(2) no
C1 C9 C10 122.2(2) no
C8 C9 C10 119.1(2) no
C1 C9 C8 118.7(2) no
C4 C10 C9 121.7(2) no
C5 C10 C9 119.4(2) no
C4 C10 C5 118.9(2) no
C2 C3 H32 108.98 no
C4 C3 H31 108.87 no
C4 C3 H32 108.83 no
H31 C3 H32 109.47 no
C2 C3 H31 108.96 no
C3 C4 H41 108.68 no
C3 C4 H42 108.65 no
C10 C4 H42 108.68 no
H41 C4 H42 109.46 no
C10 C4 H41 108.71 no
C6 C5 H5 119.71 no
C10 C5 H5 119.84 no
C8 C7 H7 120.20 no
C6 C7 H7 120.32 no
C7 C8 H8 119.42 no
C9 C8 H8 119.49 no
O6 C61 H62 109.49 no
O6 C61 H63 109.44 no
O6 C61 H61 109.47 no
H61 C61 H63 109.50 no
H62 C61 H63 109.43 no
H61 C61 H62 109.50 no
O1' C1' C2' 120.4(2) yes
O1' C1' C9' 123.4(2) yes
C2' C1' C9' 116.12(19) no
Cl1' C2' Cl2' 108.26(15) yes
Cl1' C2' C1' 111.38(17) yes
Cl1' C2' C3' 109.64(18) yes
Cl2' C2' C1' 104.99(18) yes
Cl2' C2' C3' 109.94(19) yes
C1' C2' C3' 112.5(2) no
C2' C3' C4' 111.3(2) no
C3' C4' C10' 113.0(2) no
C6' C5' C10' 120.8(2) no
O6' C6' C5' 124.6(2) yes
O6' C6' C7' 115.2(2) yes
C5' C6' C7' 120.2(2) no
C6' C7' C8' 119.6(2) no
C7' C8' C9' 121.1(2) no
C1' C9' C8' 119.1(2) no
C1' C9' C10' 122.0(2) no
C8' C9' C10' 119.0(2) no
C4' C10' C5' 119.3(2) no
C4' C10' C9' 121.3(2) no
C5' C10' C9' 119.4(2) no
C2' C3' H31' 109.11 no
C2' C3' H32' 109.01 no
C4' C3' H31' 108.99 no
C4' C3' H32' 108.96 no
H31' C3' H32' 109.43 no
C3' C4' H41' 108.55 no
C3' C4' H42' 108.54 no
C10' C4' H41' 108.59 no
C10' C4' H42' 108.60 no
H41' C4' H42' 109.55 no
C6' C5' H5' 119.63 no
C10' C5' H5' 119.62 no
C6' C7' H7' 120.30 no
C8' C7' H7' 120.09 no
C7' C8' H8' 119.48 no
C9' C8' H8' 119.45 no
O6' C61' H61' 109.48 no
O6' C61' H62' 109.48 no
O6' C61' H63' 109.47 no
H61' C61' H62' 109.49 no
H61' C61' H63' 109.41 no
H62' C61' H63' 109.50 no

loop_
_geom_bond_atom_site_label_1
_geom_bond_atom_site_label_2
_geom_bond_site_symmetry_1
_geom_bond_site_symmetry_2
_geom_bond_distance
_geom_bond_publ_flag
Cl1 C2 . . 1.762(2) yes
Cl2 C2 . . 1.805(3) yes
Cl1' C2' . . 1.770(2) yes
Cl2' C2' . . 1.808(3) yes
O1 C1 . . 1.212(3) yes
O6 C6 . . 1.362(3) yes
O6 C61 . . 1.435(4) yes
O1' C1' . . 1.215(3) yes
O6' C6' . . 1.359(3) yes
O6' C61' . . 1.435(4) yes
C1 C2 . . 1.543(4) no
C1 C9 . . 1.468(3) no
C2 C3 . . 1.523(3) no
C3 C4 . . 1.518(3) no
C4 C10 . . 1.507(4) no
C5 C6 . . 1.379(4) no
C5 C10 . . 1.395(3) no
C6 C7 . . 1.396(4) no
C7 C8 . . 1.366(4) no
C8 C9 . . 1.409(4) no
C9 C10 . . 1.400(3) no
C3 H32 . . 0.9503 no
C3 H31 . . 0.9504 no
C4 H41 . . 0.9497 no
C4 H42 . . 0.9495 no
C5 H5 . . 0.9499 no
C7 H7 . . 0.9507 no
C8 H8 . . 0.9499 no
C61 H62 . . 0.9502 no
C61 H63 . . 0.9501 no
C61 H61 . . 0.9502 no
C1' C2' . . 1.534(3) no
C1' C9' . . 1.469(3) no
C2' C3' . . 1.514(4) no
C3' C4' . . 1.517(5) no
C4' C10' . . 1.500(3) no
C5' C6' . . 1.377(3) no
C5' C10' . . 1.390(3) no
C6' C7' . . 1.398(4) no
C7' C8' . . 1.368(4) no
C8' C9' . . 1.405(3) no
C9' C10' . . 1.403(3) no
C3' H31' . . 0.9489 no
C3' H32' . . 0.9505 no
C4' H41' . . 0.9505 no
C4' H42' . . 0.9506 no
C5' H5' . . 0.9501 no
C7' H7' . . 0.9504 no
C8' H8' . . 0.9497 no
C61' H61' . . 0.9499 no
C61' H62' . . 0.9505 no
C61' H63' . . 0.9509 no

loop_
_geom_contact_atom_site_label_1
_geom_contact_atom_site_label_2
_geom_contact_distance
_geom_contact_site_symmetry_2
_geom_contact_publ_flag
Cl1 O1 2.911(3) . no
Cl1 C61 3.440(4) 1_565 no
Cl1 Cl2' 3.6080(16) 4_564 no
Cl1' C61' 3.603(4) 1_545 no
Cl1' O1' 2.909(2) . no
Cl1' Cl2 3.6579(16) 1_545 no
Cl2 O1 3.331(3) . no
Cl2 Cl1' 3.6579(16) 1_565 no
Cl2 C10 3.600(3) . no
Cl2 C6' 3.488(3) 4_564 no
Cl2' C10' 3.580(3) . no
Cl2' C6 3.612(3) . no
Cl2' Cl1 3.6080(16) 4_565 no
Cl2' O1' 3.348(3) . no
Cl1 H63 3.0510 1_565 no
Cl1' H62' 3.1456 1_545 no
Cl2 H42 2.8197 . no
Cl2 H5' 2.9666 . no
Cl2' H5 2.8744 4_555 no
Cl2' H41' 2.7813 . no
Cl2' H41 3.1424 4_555 no
O1 Cl1 2.911(3) . no
O1 Cl2 3.331(3) . no
O1' Cl1' 2.909(2) . no
O1' C3' 3.357(4) 4_555 no
O1' Cl2' 3.348(3) . no
O1 H61 2.8815 3_666 no
O1 H62 2.8225 1_565 no
O1 H8 2.5410 . no
O1 H7 2.6146 2_656 no
O1 H31 2.8649 4_565 no
O1' H7' 2.7276 2_747 no
O1' H8' 2.5433 . no
O1' H32' 2.7577 4_555 no
O6 H8 2.5187 2_646 no
O6 H31 2.7618 3_666 no
O6' H8' 2.5304 2_757 no
O6' H32' 2.7466 3_767 no
C3' O1' 3.357(4) 4_554 no
C5 C8 3.571(4) 3_666 no
C5 C7 3.596(4) 3_666 no
C5' C8' 3.577(4) 3_767 no
C6 C10 3.567(4) 3_666 no
C6 Cl2' 3.612(3) . no
C6 C9 3.570(4) 3_666 no
C6' C9' 3.571(4) 3_767 no
C6' Cl2 3.488(3) 4_565 no
C7 C10 3.576(4) 3_666 no
C7 C5 3.596(4) 3_666 no
C7' C10' 3.578(4) 3_767 no
C8 C5 3.571(4) 3_666 no
C8' C5' 3.577(4) 3_767 no
C9 C6 3.570(4) 3_666 no
C9' C6' 3.571(4) 3_767 no
C10 C7 3.576(4) 3_666 no
C10 Cl2 3.600(3) . no
C10 C6 3.567(4) 3_666 no
C10' Cl2' 3.580(3) . no
C10' C7' 3.578(4) 3_767 no
C61 Cl1 3.440(4) 1_545 no
C61' Cl1' 3.603(4) 1_565 no
C1 H61 3.0831 3_666 no
C5 H31' 3.0988 . no
C5 H61 2.7402 . no
C5 H63 2.7648 . no
C5' H61' 2.6376 . no
C5' H62' 2.8573 . no
C9 H31 3.0608 . no
C9' H32' 3.0551 . no
C61 H5 2.5039 . no
C61' H5' 2.5003 . no
H5 H41 2.4553 . no
H5 C61 2.5039 . no
H5 Cl2' 2.8744 4_554 no
H5 H61 2.2606 . no
H5 H63 2.3377 . no
H5' C61' 2.5003 . no
H5' H62' 2.4569 . no
H5' H42' 2.4453 . no
H5' H61' 2.1373 . no
H5' Cl2 2.9666 . no
H7 O1 2.6146 2_646 no
H7' O1' 2.7276 2_757 no
H8 O6 2.5187 2_656 no
H8 H31 2.5702 4_565 no
H8 O1 2.5410 . no
H8' O1' 2.5433 . no
H8' O6' 2.5304 2_747 no
H31 O1 2.8649 4_564 no
H31 H8 2.5702 4_564 no
H31 C9 3.0608 . no
H31 O6 2.7618 3_666 no
H31' C5 3.0988 . no
H32' O6' 2.7466 3_767 no
H32' O1' 2.7577 4_554 no
H32' C9' 3.0551 . no
H41 Cl2' 3.1424 4_554 no
H41 H5 2.4553 . no
H41' Cl2' 2.7813 . no
H42 Cl2 2.8197 . no
H42' H5' 2.4453 . no
H61 C5 2.7402 . no
H61 O1 2.8815 3_666 no
H61 C1 3.0831 3_666 no
H61 H5 2.2606 . no
H61' H5' 2.1373 . no
H61' C5' 2.6376 . no
H62 O1 2.8225 1_545 no
H62' C5' 2.8573 . no
H62' H5' 2.4569 . no
H62' Cl1' 3.1456 1_565 no
H63 H5 2.3377 . no
H63 Cl1 3.0510 1_545 no
H63 C5 2.7648 . no

loop_
_geom_hbond_atom_site_label_D
_geom_hbond_atom_site_label_H
_geom_hbond_atom_site_label_A
_geom_hbond_site_symmetry_A
_geom_hbond_distance_DH
_geom_hbond_distance_HA
_geom_hbond_distance_DA
_geom_hbond_angle_DHA
_geom_hbond_publ_flag
C8 H8 O6 2_656 0.95 2.52 3.438(3) 163 no
C8' H8' O6' 2_747 0.95 2.53 3.445(3) 162 no
C4' H41' Cl2' . 0.95 2.78 3.126(3) 102 no
C4 H42 Cl2 . 0.95 2.82 3.154(3) 102 no

loop_
_geom_torsion_atom_site_label_1
_geom_torsion_atom_site_label_2
_geom_torsion_atom_site_label_3
_geom_torsion_atom_site_label_4
_geom_torsion
_geom_torsion_publ_flag
C61 O6 C6 C5 6.0(4) no
C61 O6 C6 C7 -174.2(3) no
C61' O6' C6' C5' 6.5(4) no
C61' O6' C6' C7' -173.7(3) no
C9 C1 C2 C3 33.3(3) no
O1 C1 C9 C8 -4.1(4) no
C9 C1 C2 Cl2 -86.5(2) no
O1 C1 C2 Cl1 -24.9(3) no
O1 C1 C2 Cl2 91.9(3) no
C2 C1 C9 C10 -6.4(3) no
O1 C1 C9 C10 175.3(3) no
C2 C1 C9 C8 174.3(2) no
C9 C1 C2 Cl1 156.68(18) no
O1 C1 C2 C3 -148.3(2) no
C1 C2 C3 C4 -54.8(3) no
Cl2 C2 C3 C4 61.7(3) no
Cl1 C2 C3 C4 -179.2(2) no
C2 C3 C4 C10 48.9(3) no
C3 C4 C10 C9 -22.3(3) no
C3 C4 C10 C5 158.2(2) no
C10 C5 C6 C7 -1.0(4) no
C6 C5 C10 C4 -179.8(2) no
C6 C5 C10 C9 0.7(4) no
C10 C5 C6 O6 178.8(2) no
C5 C6 C7 C8 1.1(4) no
O6 C6 C7 C8 -178.7(2) no
C6 C7 C8 C9 -0.8(4) no
C7 C8 C9 C10 0.4(4) no
C7 C8 C9 C1 179.8(2) no
C8 C9 C10 C5 -0.4(4) no
C8 C9 C10 C4 -179.9(2) no
C1 C9 C10 C4 0.7(4) no
C1 C9 C10 C5 -179.7(2) no
O1' C1' C2' C3' -147.2(3) no
C9' C1' C2' Cl1' 157.6(2) no
C9' C1' C2' C3' 34.1(4) no
O1' C1' C9' C8' -4.8(5) no
C9' C1' C2' Cl2' -85.4(3) no
O1' C1' C2' Cl2' 93.3(3) no
C2' C1' C9' C10' -6.9(4) no
O1' C1' C2' Cl1' -23.6(4) no
O1' C1' C9' C10' 174.4(3) no
C2' C1' C9' C8' 173.9(3) no
Cl1' C2' C3' C4' -179.8(2) no
Cl2' C2' C3' C4' 61.3(3) no
C1' C2' C3' C4' -55.3(3) no
C2' C3' C4' C10' 49.2(3) no
C3' C4' C10' C9' -22.6(4) no
C3' C4' C10' C5' 157.8(3) no
C6' C5' C10' C4' -179.9(3) no
C10' C5' C6' C7' -0.9(4) no
C10' C5' C6' O6' 178.9(3) no
C6' C5' C10' C9' 0.5(4) no
O6' C6' C7' C8' -178.8(3) no
C5' C6' C7' C8' 0.9(4) no
C6' C7' C8' C9' -0.6(5) no
C7' C8' C9' C10' 0.2(4) no
C7' C8' C9' C1' 179.4(3) no
C1' C9' C10' C4' 1.1(4) no
C1' C9' C10' C5' -179.3(3) no
C8' C9' C10' C4' -179.7(3) no
C8' C9' C10' C5' -0.1(4) no

loop_
_cod_related_entry_id
_cod_related_entry_database
_cod_related_entry_code
1 ChemSpider 4406338
